data_7707157
loop_
_publ_author_name
'Xu, Shuyun'
'Chen, Xuemeng'
'Luo, Gen'
'Gao, Wei'

_publ_section_title
;
 Nickel complexes based on BIAN ligands: transformation and catalysis on
 ethylene polymerization.
;
_journal_issue 21
_journal_name_full 'Dalton transactions (Cambridge, England : 2003)'
_journal_page_first 7356
_journal_page_last 7363
_journal_paper_doi 10.1039/d1dt00649e
_journal_volume 50
_journal_year 2021
_chemical_formula_moiety 'C72 H80 N4 Ni2 O2'
_chemical_formula_sum 'C72 H80 N4 Ni2 O2'
_chemical_formula_weight 1150.82
_space_group_crystal_system monoclinic
_space_group_IT_number 14
_space_group_name_Hall '-P 2yn'
_space_group_name_H-M_alt 'P 1 21/n 1'
_atom_sites_solution_hydrogens geom
_atom_sites_solution_primary direct
_audit_creation_date 2021-03-20
_audit_creation_method
;
Olex2 1.2
(compiled 2018.05.29 svn.r3508 for OlexSys, GUI svn.r5506)
;
_audit_update_record
;
2021-04-08 deposited with the CCDC.	2021-04-19 downloaded from the CCDC.
;
_cell_angle_alpha 90
_cell_angle_beta 102.498(2)
_cell_angle_gamma 90
_cell_formula_units_Z 4
_cell_length_a 13.2628(9)
_cell_length_b 29.492(2)
_cell_length_c 19.3880(14)
_cell_measurement_reflns_used 9886
_cell_measurement_temperature 240(2)
_cell_measurement_theta_max 25.03
_cell_measurement_theta_min 2.47
_cell_volume 7403.8(9)
_computing_cell_refinement 'SAINT V8.38A (?, 2016)'
_computing_data_reduction 'SAINT V8.38A (?, 2016)'
_computing_molecular_graphics 'Olex2 (Dolomanov et al., 2009)'
_computing_publication_material 'Olex2 (Dolomanov et al., 2009)'
_computing_structure_refinement 'ShelXL (Sheldrick, 2015)'
_computing_structure_solution 'ShelXS-1997 (Sheldrick, 2008)'
_diffrn_ambient_temperature 239.98
_diffrn_measured_fraction_theta_full 0.989
_diffrn_measured_fraction_theta_max 0.989
_diffrn_measurement_device_type 'CCD area detector'
_diffrn_measurement_method 'phi and omega scans'
_diffrn_radiation_monochromator graphite
_diffrn_radiation_type MoK\a
_diffrn_radiation_wavelength 0.71073
_diffrn_reflns_av_R_equivalents 0.0452
_diffrn_reflns_av_unetI/netI 0.0512
_diffrn_reflns_Laue_measured_fraction_full 0.989
_diffrn_reflns_Laue_measured_fraction_max 0.989
_diffrn_reflns_limit_h_max 15
_diffrn_reflns_limit_h_min -15
_diffrn_reflns_limit_k_max 35
_diffrn_reflns_limit_k_min -29
_diffrn_reflns_limit_l_max 23
_diffrn_reflns_limit_l_min -22
_diffrn_reflns_number 39284
_diffrn_reflns_point_group_measured_fraction_full 0.989
_diffrn_reflns_point_group_measured_fraction_max 0.989
_diffrn_reflns_theta_full 25.098
_diffrn_reflns_theta_max 25.098
_diffrn_reflns_theta_min 2.334
_exptl_absorpt_coefficient_mu 0.549
_exptl_absorpt_correction_T_max 0.7452
_exptl_absorpt_correction_T_min 0.5723
_exptl_absorpt_correction_type none
_exptl_crystal_colour 'clear reddish red'
_exptl_crystal_colour_lustre clear
_exptl_crystal_colour_modifier reddish
_exptl_crystal_colour_primary red
_exptl_crystal_density_diffrn 1.032
_exptl_crystal_description block
_exptl_crystal_F_000 2448
_exptl_crystal_size_max 0.17
_exptl_crystal_size_mid 0.15
_exptl_crystal_size_min 0.14
_refine_diff_density_max 0.553
_refine_diff_density_min -0.335
_refine_diff_density_rms 0.053
_refine_ls_extinction_method none
_refine_ls_goodness_of_fit_ref 1.019
_refine_ls_hydrogen_treatment constr
_refine_ls_matrix_type full
_refine_ls_number_parameters 737
_refine_ls_number_reflns 13037
_refine_ls_number_restraints 15
_refine_ls_restrained_S_all 1.024
_refine_ls_R_factor_all 0.0742
_refine_ls_R_factor_gt 0.0515
_refine_ls_shift/su_max 0.001
_refine_ls_shift/su_mean 0.000
_refine_ls_structure_factor_coef Fsqd
_refine_ls_weighting_details 'w=1/[\s^2^(Fo^2^)+(0.0654P)^2^+3.9790P] where P=(Fo^2^+2Fc^2^)/3'
_refine_ls_weighting_scheme calc
_refine_ls_wR_factor_gt 0.1283
_refine_ls_wR_factor_ref 0.1411
_reflns_Friedel_coverage 0.000
_reflns_number_gt 9364
_reflns_number_total 13037
_reflns_threshold_expression 'I > 2\s(I)'
_cod_data_source_file d1dt00649e1.cif
_cod_data_source_block Complex_3b
_cod_depositor_comments 'Adding full bibliography for 7707155--7707157.cif.'
_cod_original_cell_volume 7403.9(9)
_cod_database_code 7707157
_shelx_shelxl_version_number 2014/7
_shelx_space_group_comment
;
The symmetry employed for this shelxl refinement is uniquely defined
by the following loop, which should always be used as a source of
symmetry information in preference to the above space-group names.
They are only intended as comments.
;
_shelx_estimated_absorpt_t_max 0.927
_shelx_estimated_absorpt_t_min 0.912
_olex2_refinement_description
;
1. Fixed Uiso
 At 1.2 times of:
  All C(H) groups
 At 1.5 times of:
  All C(H,H,H) groups
2. Uiso/Uaniso restraints and constraints
Uanis(C24) \\sim Ueq: with sigma of 0.01 and sigma for terminal atoms of 0.02
3. Rigid body (RIGU) restrains
 C22, C24, C23
 with sigma for 1-2 distances of 0.004 and sigma for 1-3 distances of 0.004
4.a Ternary CH refined with riding coordinates:
 C58(H58), C22(H22), C70(H70), C19(H19), C55(H55), C34(H34), C67(H67), C31(H31)
4.b Aromatic/amide H refined with riding coordinates:
 C41(H41), C10(H10), C39(H39), C15(H15), C17(H17), C16(H16), C8(H8), C40(H40),
 C46(H46), C53(H53), C27(H27), C44(H44), C3(H3), C9(H9), C29(H29), C51(H51),
 C52(H52), C45(H45), C5(H5), C65(H65), C4(H4), C28(H28), C63(H63), C64(H64)
4.c Idealised Me refined as rotating group:
 C20(H20A,H20B,H20C), C21(H21A,H21B,H21C), C60(H60A,H60B,H60C), C68(H68A,H68B,
 H68C), C23(H23A,H23B,H23C), C69(H69A,H69B,H69C), C24(H24A,H24B,H24C), C36(H36A,
 H36B,H36C), C56(H56A,H56B,H56C), C57(H57A,H57B,H57C), C32(H32A,H32B,H32C),
 C35(H35A,H35B,H35C), C72(H72A,H72B,H72C), C33(H33A,H33B,H33C), C71(H71A,H71B,
 H71C), C59(H59A,H59B,H59C)
;
_olex2_submission_special_instructions 'No special instructions were received'

loop_
_space_group_symop_operation_xyz
'x, y, z'
'-x+1/2, y+1/2, -z+1/2'
'-x, -y, -z'
'x-1/2, -y-1/2, z-1/2'

loop_
_atom_site_label
_atom_site_type_symbol
_atom_site_fract_x
_atom_site_fract_y
_atom_site_fract_z
_atom_site_U_iso_or_equiv
_atom_site_adp_type
_atom_site_occupancy
_atom_site_site_symmetry_order
_atom_site_calc_flag
_atom_site_refinement_flags_posn
_atom_site_refinement_flags_adp
_atom_site_refinement_flags_occupancy
_atom_site_disorder_assembly
_atom_site_disorder_group
Ni1 Ni 0.98016(3) 0.27893(2) 0.16633(2) 0.04010(12) Uani 1 1 d . . . . .
Ni2 Ni 0.93937(3) 0.36823(2) 0.16013(2) 0.04106(12) Uani 1 1 d . . . . .
O1 O 0.87055(15) 0.31589(7) 0.16037(13) 0.0586(6) Uani 1 1 d . . . . .
N2 N 1.09083(16) 0.23919(8) 0.15929(12) 0.0390(5) Uani 1 1 d . . . . .
N1 N 0.91316(17) 0.22502(7) 0.18377(12) 0.0380(5) Uani 1 1 d . . . . .
N4 N 1.01571(17) 0.42284(8) 0.17626(13) 0.0401(6) Uani 1 1 d . . . . .
O2 O 1.04870(15) 0.33108(7) 0.16660(14) 0.0592(6) Uani 1 1 d . . . . .
C47 C 0.7944(2) 0.49397(10) 0.13297(17) 0.0494(8) Uani 1 1 d . . . . .
N3 N 0.82318(17) 0.40750(8) 0.13695(13) 0.0411(6) Uani 1 1 d . . . . .
C2 C 0.9626(2) 0.14075(10) 0.20301(17) 0.0469(7) Uani 1 1 d . . . . .
C12 C 1.0706(2) 0.19682(10) 0.17008(16) 0.0416(7) Uani 1 1 d . . . . .
C37 C 0.9589(2) 0.45880(10) 0.16684(15) 0.0426(7) Uani 1 1 d . . . . .
C13 C 0.8151(2) 0.22151(9) 0.20357(16) 0.0390(7) Uani 1 1 d . . . . .
C7 C 1.0568(2) 0.12141(10) 0.19324(17) 0.0476(7) Uani 1 1 d . . . . .
C41 C 0.9417(4) 0.60182(12) 0.1693(2) 0.0802(12) Uani 1 1 d . . . . .
H41 H 0.9333 0.6335 0.1696 0.096 Uiso 1 1 calc R . . . .
C14 C 0.8114(2) 0.22234(10) 0.27454(17) 0.0464(7) Uani 1 1 d . . . . .
C10 C 1.2176(3) 0.13890(11) 0.15996(19) 0.0589(9) Uani 1 1 d . . . . .
H10 H 1.2633 0.1593 0.1454 0.071 Uiso 1 1 calc R . . . .
C50 C 0.6831(2) 0.39619(11) 0.03296(18) 0.0540(8) Uani 1 1 d . . . . .
C39 C 1.0564(3) 0.53686(11) 0.19040(18) 0.0590(9) Uani 1 1 d . . . . .
H39 H 1.1238 0.5253 0.2039 0.071 Uiso 1 1 calc R . . . .
C18 C 0.7258(2) 0.21904(11) 0.14987(17) 0.0510(8) Uani 1 1 d . . . . .
C15 C 0.7155(3) 0.21721(12) 0.2916(2) 0.0610(9) Uani 1 1 d . . . . .
H15 H 0.7109 0.2167 0.3393 0.073 Uiso 1 1 calc R . . . .
C11 C 1.1246(2) 0.15326(10) 0.17238(16) 0.0447(7) Uani 1 1 d . . . . .
C48 C 0.8489(2) 0.45020(10) 0.14364(16) 0.0439(7) Uani 1 1 d . . . . .
C49 C 0.7167(2) 0.39543(9) 0.10661(17) 0.0436(7) Uani 1 1 d . . . . .
C54 C 0.6533(2) 0.38358(11) 0.15234(18) 0.0517(8) Uani 1 1 d . . . . .
C61 C 1.1257(2) 0.42684(10) 0.19993(18) 0.0460(7) Uani 1 1 d . . . . .
C26 C 1.2697(2) 0.26450(11) 0.18854(19) 0.0553(8) Uani 1 1 d . . . . .
C17 C 0.6325(3) 0.21405(13) 0.1701(2) 0.0673(10) Uani 1 1 d . . . . .
H17 H 0.5713 0.2114 0.1353 0.081 Uiso 1 1 calc R . . . .
C25 C 1.1849(2) 0.25008(10) 0.13746(17) 0.0445(7) Uani 1 1 d . . . . .
C16 C 0.6280(3) 0.21290(12) 0.2399(2) 0.0672(10) Uani 1 1 d . . . . .
H16 H 0.5639 0.2091 0.2525 0.081 Uiso 1 1 calc R . . . .
C8 C 1.1776(3) 0.06181(12) 0.1908(2) 0.0746(11) Uani 1 1 d . . . . .
H8 H 1.1978 0.0313 0.1968 0.090 Uiso 1 1 calc R . . . .
C40 C 1.0389(3) 0.58383(12) 0.1875(2) 0.0745(11) Uani 1 1 d . . . . .
H40 H 1.0958 0.6036 0.1985 0.089 Uiso 1 1 calc R . . . .
C30 C 1.1872(3) 0.24555(12) 0.06605(19) 0.0582(9) Uani 1 1 d . . . . .
C38 C 0.9736(2) 0.50831(10) 0.17318(16) 0.0470(7) Uani 1 1 d . . . . .
C58 C 0.6915(3) 0.38285(13) 0.2312(2) 0.0656(10) Uani 1 1 d . . . . .
H58 H 0.7679 0.3831 0.2406 0.079 Uiso 1 1 calc R . . . .
C42 C 0.8533(3) 0.57358(11) 0.15014(19) 0.0633(10) Uani 1 1 d . . . . .
C22 C 0.7330(3) 0.22204(15) 0.0726(2) 0.0761(11) Uani 1 1 d . U . . .
H22 H 0.8039 0.2324 0.0722 0.091 Uiso 1 1 calc R . . . .
C20 C 0.9086(4) 0.27842(14) 0.3606(3) 0.1015(16) Uani 1 1 d . . . . .
H20A H 0.9062 0.3001 0.3227 0.152 Uiso 1 1 calc GR . . . .
H20B H 0.9711 0.2831 0.3966 0.152 Uiso 1 1 calc GR . . . .
H20C H 0.8488 0.2826 0.3813 0.152 Uiso 1 1 calc GR . . . .
C46 C 0.6937(3) 0.50750(12) 0.1107(2) 0.0652(10) Uani 1 1 d . . . . .
H46 H 0.6401 0.4863 0.0972 0.078 Uiso 1 1 calc R . . . .
C66 C 1.1675(3) 0.43223(11) 0.2713(2) 0.0625(10) Uani 1 1 d . . . . .
C53 C 0.5500(3) 0.37341(12) 0.1206(2) 0.0658(10) Uani 1 1 d . . . . .
H53 H 0.5038 0.3659 0.1493 0.079 Uiso 1 1 calc R . . . .
C1 C 0.9702(2) 0.18892(10) 0.18629(16) 0.0432(7) Uani 1 1 d . . . . .
C6 C 1.0808(3) 0.07529(11) 0.20350(19) 0.0595(9) Uani 1 1 d . . . . .
C43 C 0.8730(3) 0.52664(10) 0.15276(17) 0.0496(8) Uani 1 1 d . . . . .
C27 C 1.3610(3) 0.27326(13) 0.1650(3) 0.0755(12) Uani 1 1 d . . . . .
H27 H 1.4204 0.2828 0.1976 0.091 Uiso 1 1 calc R . . . .
C21 C 0.9220(4) 0.19604(15) 0.3913(2) 0.0918(14) Uani 1 1 d . . . . .
H21A H 0.8645 0.1982 0.4146 0.138 Uiso 1 1 calc GR . . . .
H21B H 0.9859 0.2022 0.4251 0.138 Uiso 1 1 calc GR . . . .
H21C H 0.9245 0.1657 0.3723 0.138 Uiso 1 1 calc GR . . . .
C62 C 1.1871(3) 0.42272(12) 0.1500(2) 0.0657(10) Uani 1 1 d . . . . .
C44 C 0.7497(4) 0.58638(13) 0.1278(2) 0.0792(12) Uani 1 1 d . . . . .
H44 H 0.7323 0.6173 0.1259 0.095 Uiso 1 1 calc R . . . .
C70 C 1.1006(3) 0.43224(13) 0.3259(2) 0.0744(11) Uani 1 1 d . . . . .
H70 H 1.0305 0.4418 0.3013 0.089 Uiso 1 1 calc R . . . .
C3 C 0.8917(3) 0.11305(11) 0.22324(19) 0.0588(9) Uani 1 1 d . . . . .
H3 H 0.8286 0.1247 0.2301 0.071 Uiso 1 1 calc R . . . .
C60 C 0.6600(5) 0.34033(19) 0.2643(3) 0.127(2) Uani 1 1 d . . . . .
H60A H 0.5853 0.3387 0.2554 0.190 Uiso 1 1 calc GR . . . .
H60B H 0.6881 0.3409 0.3148 0.190 Uiso 1 1 calc GR . . . .
H60C H 0.6864 0.3140 0.2439 0.190 Uiso 1 1 calc GR . . . .
C19 C 0.9081(3) 0.23047(12) 0.33141(18) 0.0617(9) Uani 1 1 d . . . . .
H19 H 0.9682 0.2277 0.3090 0.074 Uiso 1 1 calc R . . . .
C9 C 1.2421(3) 0.09244(13) 0.1698(2) 0.0738(11) Uani 1 1 d . . . . .
H9 H 1.3056 0.0822 0.1617 0.089 Uiso 1 1 calc R . . . .
C29 C 1.2805(3) 0.25480(14) 0.0471(2) 0.0790(12) Uani 1 1 d . . . . .
H29 H 1.2852 0.2518 -0.0004 0.095 Uiso 1 1 calc R . . . .
C51 C 0.5801(3) 0.38512(13) 0.0062(2) 0.0709(11) Uani 1 1 d . . . . .
H51 H 0.5546 0.3852 -0.0430 0.085 Uiso 1 1 calc R . . . .
C68 C 1.1993(5) 0.37967(17) 0.0385(3) 0.1186(19) Uani 1 1 d . . . . .
H68A H 1.2617 0.3940 0.0306 0.178 Uiso 1 1 calc GR . . . .
H68B H 1.1571 0.3700 -0.0064 0.178 Uiso 1 1 calc GR . . . .
H68C H 1.2175 0.3535 0.0690 0.178 Uiso 1 1 calc GR . . . .
C52 C 0.5155(3) 0.37426(13) 0.0493(3) 0.0764(12) Uani 1 1 d . . . . .
H52 H 0.4461 0.3673 0.0295 0.092 Uiso 1 1 calc R . . . .
C55 C 0.7552(3) 0.40653(15) -0.0160(2) 0.0730(11) Uani 1 1 d . . . . .
H55 H 0.8108 0.4263 0.0101 0.088 Uiso 1 1 calc R . . . .
C45 C 0.6737(3) 0.55503(15) 0.1088(2) 0.0824(13) Uani 1 1 d . . . . .
H45 H 0.6052 0.5651 0.0938 0.099 Uiso 1 1 calc R . . . .
C23 C 0.6610(5) 0.2570(2) 0.0336(3) 0.126(2) Uani 1 1 d . U . . .
H23A H 0.5903 0.2485 0.0335 0.190 Uiso 1 1 calc GR . . . .
H23B H 0.6699 0.2591 -0.0146 0.190 Uiso 1 1 calc GR . . . .
H23C H 0.6760 0.2862 0.0567 0.190 Uiso 1 1 calc GR . . . .
C5 C 1.0055(3) 0.04827(12) 0.2243(2) 0.0748(11) Uani 1 1 d . . . . .
H5 H 1.0176 0.0171 0.2318 0.090 Uiso 1 1 calc R . . . .
C65 C 1.2744(3) 0.43603(13) 0.2925(3) 0.0878(14) Uani 1 1 d . . . . .
H65 H 1.3055 0.4402 0.3405 0.105 Uiso 1 1 calc R . . . .
C4 C 0.9151(3) 0.06645(12) 0.2337(2) 0.0727(11) Uani 1 1 d . . . . .
H4 H 0.8664 0.0473 0.2477 0.087 Uiso 1 1 calc R . . . .
C34 C 1.2633(3) 0.27023(14) 0.2641(2) 0.0752(11) Uani 1 1 d . . . . .
H34 H 1.1891 0.2734 0.2647 0.090 Uiso 1 1 calc R . . . .
C69 C 1.1159(5) 0.45653(19) 0.0302(3) 0.138(2) Uani 1 1 d . . . . .
H69A H 1.0696 0.4755 0.0501 0.207 Uiso 1 1 calc GR . . . .
H69B H 1.0837 0.4489 -0.0182 0.207 Uiso 1 1 calc GR . . . .
H69C H 1.1798 0.4728 0.0311 0.207 Uiso 1 1 calc GR . . . .
C28 C 1.3647(3) 0.26807(14) 0.0958(3) 0.0840(14) Uani 1 1 d . . . . .
H28 H 1.4268 0.2738 0.0815 0.101 Uiso 1 1 calc R . . . .
C24 C 0.7200(7) 0.1783(2) 0.0378(3) 0.188(3) Uani 1 1 d . U . . .
H24A H 0.7727 0.1576 0.0621 0.282 Uiso 1 1 calc GR . . . .
H24B H 0.7262 0.1818 -0.0109 0.282 Uiso 1 1 calc GR . . . .
H24C H 0.6523 0.1663 0.0388 0.282 Uiso 1 1 calc GR . . . .
C63 C 1.2926(3) 0.42701(14) 0.1741(3) 0.0910(15) Uani 1 1 d . . . . .
H63 H 1.3360 0.4253 0.1417 0.109 Uiso 1 1 calc R . . . .
C67 C 1.1390(4) 0.41337(15) 0.0734(2) 0.0828(13) Uani 1 1 d . . . . .
H67 H 1.0714 0.3990 0.0728 0.099 Uiso 1 1 calc R . . . .
C64 C 1.3342(3) 0.43357(14) 0.2427(4) 0.1033(19) Uani 1 1 d . . . . .
H64 H 1.4062 0.4366 0.2572 0.124 Uiso 1 1 calc R . . . .
C31 C 1.0912(3) 0.23287(16) 0.0110(2) 0.0804(12) Uani 1 1 d . . . . .
H31 H 1.0435 0.2167 0.0354 0.096 Uiso 1 1 calc R . . . .
C36 C 1.3171(5) 0.31229(18) 0.2991(3) 0.129(2) Uani 1 1 d . . . . .
H36A H 1.3911 0.3089 0.3048 0.193 Uiso 1 1 calc GR . . . .
H36B H 1.3005 0.3163 0.3450 0.193 Uiso 1 1 calc GR . . . .
H36C H 1.2939 0.3386 0.2698 0.193 Uiso 1 1 calc GR . . . .
C56 C 0.7034(4) 0.4317(2) -0.0827(3) 0.127(2) Uani 1 1 d . . . . .
H56A H 0.6541 0.4118 -0.1124 0.190 Uiso 1 1 calc GR . . . .
H56B H 0.7552 0.4412 -0.1081 0.190 Uiso 1 1 calc GR . . . .
H56C H 0.6677 0.4581 -0.0701 0.190 Uiso 1 1 calc GR . . . .
C57 C 0.8055(5) 0.36324(19) -0.0339(3) 0.124(2) Uani 1 1 d . . . . .
H57A H 0.8368 0.3475 0.0094 0.186 Uiso 1 1 calc GR . . . .
H57B H 0.8583 0.3706 -0.0598 0.186 Uiso 1 1 calc GR . . . .
H57C H 0.7537 0.3440 -0.0627 0.186 Uiso 1 1 calc GR . . . .
C32 C 1.1125(5) 0.2021(2) -0.0468(3) 0.129(2) Uani 1 1 d . . . . .
H32A H 1.1535 0.2183 -0.0746 0.193 Uiso 1 1 calc GR . . . .
H32B H 1.0476 0.1929 -0.0770 0.193 Uiso 1 1 calc GR . . . .
H32C H 1.1500 0.1756 -0.0257 0.193 Uiso 1 1 calc GR . . . .
C35 C 1.3020(5) 0.22845(18) 0.3074(3) 0.133(2) Uani 1 1 d . . . . .
H35A H 1.2664 0.2019 0.2847 0.200 Uiso 1 1 calc GR . . . .
H35B H 1.2886 0.2316 0.3544 0.200 Uiso 1 1 calc GR . . . .
H35C H 1.3756 0.2252 0.3107 0.200 Uiso 1 1 calc GR . . . .
C72 C 1.0914(5) 0.38428(18) 0.3520(3) 0.136(2) Uani 1 1 d . . . . .
H72A H 1.0651 0.3646 0.3121 0.204 Uiso 1 1 calc GR . . . .
H72B H 1.0445 0.3839 0.3840 0.204 Uiso 1 1 calc GR . . . .
H72C H 1.1589 0.3737 0.3766 0.204 Uiso 1 1 calc GR . . . .
C33 C 1.0369(5) 0.2757(2) -0.0222(3) 0.156(3) Uani 1 1 d . . . . .
H33A H 1.0244 0.2957 0.0148 0.234 Uiso 1 1 calc GR . . . .
H33B H 0.9716 0.2676 -0.0530 0.234 Uiso 1 1 calc GR . . . .
H33C H 1.0801 0.2910 -0.0494 0.234 Uiso 1 1 calc GR . . . .
C71 C 1.1361(5) 0.4651(2) 0.3859(3) 0.132(2) Uani 1 1 d . . . . .
H71A H 1.2051 0.4569 0.4111 0.197 Uiso 1 1 calc GR . . . .
H71B H 1.0892 0.4638 0.4179 0.197 Uiso 1 1 calc GR . . . .
H71C H 1.1367 0.4955 0.3672 0.197 Uiso 1 1 calc GR . . . .
C59 C 0.6587(6) 0.4248(2) 0.2642(3) 0.152(3) Uani 1 1 d . . . . .
H59A H 0.6831 0.4514 0.2432 0.228 Uiso 1 1 calc GR . . . .
H59B H 0.6878 0.4245 0.3146 0.228 Uiso 1 1 calc GR . . . .
H59C H 0.5840 0.4257 0.2561 0.228 Uiso 1 1 calc GR . . . .

loop_
_atom_site_aniso_label
_atom_site_aniso_U_11
_atom_site_aniso_U_22
_atom_site_aniso_U_33
_atom_site_aniso_U_23
_atom_site_aniso_U_13
_atom_site_aniso_U_12
Ni1 0.0275(2) 0.0317(2) 0.0629(3) 0.00427(17) 0.01389(16) 0.00214(14)
Ni2 0.0267(2) 0.0318(2) 0.0651(3) 0.00380(17) 0.01088(17) 0.00194(14)
O1 0.0281(11) 0.0360(12) 0.1129(19) 0.0055(12) 0.0177(11) 0.0021(8)
N2 0.0276(12) 0.0394(14) 0.0504(15) 0.0058(11) 0.0092(10) 0.0038(10)
N1 0.0280(12) 0.0368(13) 0.0512(15) 0.0019(11) 0.0129(10) 0.0008(9)
N4 0.0314(12) 0.0360(13) 0.0525(15) 0.0064(11) 0.0085(11) 0.0016(10)
O2 0.0286(11) 0.0329(11) 0.117(2) 0.0063(12) 0.0188(11) 0.0025(8)
C47 0.0472(18) 0.0435(18) 0.061(2) 0.0057(15) 0.0188(15) 0.0131(14)
N3 0.0293(12) 0.0371(14) 0.0573(16) -0.0005(11) 0.0103(11) 0.0003(10)
C2 0.0480(18) 0.0363(17) 0.057(2) 0.0022(14) 0.0121(15) -0.0013(13)
C12 0.0384(16) 0.0355(16) 0.0521(18) 0.0032(13) 0.0124(13) 0.0061(12)
C37 0.0455(17) 0.0323(16) 0.0519(18) -0.0004(13) 0.0149(14) -0.0011(12)
C13 0.0305(15) 0.0331(15) 0.0543(19) 0.0013(13) 0.0111(13) -0.0001(11)
C7 0.0490(19) 0.0376(17) 0.056(2) 0.0026(14) 0.0100(15) 0.0037(13)
C41 0.117(4) 0.0304(19) 0.097(3) -0.0030(19) 0.032(3) 0.001(2)
C14 0.0412(17) 0.0432(17) 0.057(2) 0.0028(14) 0.0150(14) -0.0017(13)
C10 0.049(2) 0.049(2) 0.082(3) 0.0074(17) 0.0215(17) 0.0143(15)
C50 0.0433(18) 0.051(2) 0.064(2) -0.0004(16) 0.0040(16) 0.0044(14)
C39 0.068(2) 0.0415(19) 0.068(2) -0.0012(16) 0.0152(18) -0.0079(16)
C18 0.0359(17) 0.055(2) 0.061(2) 0.0037(16) 0.0066(15) 0.0014(13)
C15 0.059(2) 0.061(2) 0.071(2) 0.0100(18) 0.0330(19) 0.0028(17)
C11 0.0387(16) 0.0392(17) 0.0564(19) 0.0010(14) 0.0108(14) 0.0082(13)
C48 0.0454(17) 0.0368(17) 0.0511(18) 0.0022(13) 0.0140(14) 0.0073(13)
C49 0.0281(15) 0.0353(16) 0.067(2) 0.0012(14) 0.0090(14) 0.0053(11)
C54 0.0396(17) 0.0441(18) 0.073(2) 0.0029(16) 0.0163(16) 0.0073(13)
C61 0.0334(16) 0.0326(16) 0.072(2) 0.0032(14) 0.0112(15) -0.0044(11)
C26 0.0354(18) 0.054(2) 0.075(2) 0.0079(17) 0.0080(16) 0.0037(14)
C17 0.0324(19) 0.074(3) 0.091(3) 0.009(2) 0.0021(18) -0.0009(15)
C25 0.0298(15) 0.0395(17) 0.067(2) 0.0123(15) 0.0160(14) 0.0083(12)
C16 0.0359(19) 0.069(2) 0.101(3) 0.019(2) 0.027(2) 0.0002(16)
C8 0.078(3) 0.044(2) 0.102(3) 0.006(2) 0.019(2) 0.0251(19)
C40 0.091(3) 0.043(2) 0.087(3) -0.0030(19) 0.014(2) -0.0102(19)
C30 0.050(2) 0.061(2) 0.070(2) 0.0108(18) 0.0254(17) 0.0092(16)
C38 0.0539(19) 0.0394(17) 0.0496(19) -0.0006(14) 0.0156(15) 0.0001(14)
C58 0.051(2) 0.077(3) 0.073(3) 0.006(2) 0.0240(18) 0.0039(17)
C42 0.086(3) 0.042(2) 0.068(2) 0.0072(17) 0.029(2) 0.0174(18)
C22 0.053(2) 0.106(3) 0.064(3) -0.002(2) 0.0008(18) 0.002(2)
C20 0.117(4) 0.068(3) 0.107(4) -0.007(3) -0.002(3) -0.029(3)
C46 0.053(2) 0.056(2) 0.090(3) 0.0167(19) 0.0229(19) 0.0207(16)
C66 0.0455(19) 0.0408(19) 0.093(3) -0.0004(18) -0.0034(19) -0.0046(14)
C53 0.0360(18) 0.066(2) 0.098(3) 0.005(2) 0.0209(19) 0.0007(15)
C1 0.0401(17) 0.0352(16) 0.0557(19) 0.0014(14) 0.0138(14) -0.0002(12)
C6 0.067(2) 0.0380(18) 0.071(2) 0.0045(16) 0.0106(18) 0.0086(16)
C43 0.064(2) 0.0357(17) 0.0538(19) 0.0041(14) 0.0239(16) 0.0064(14)
C27 0.037(2) 0.065(3) 0.123(4) 0.006(2) 0.013(2) -0.0034(16)
C21 0.100(3) 0.089(3) 0.073(3) 0.011(2) -0.013(2) -0.015(3)
C62 0.048(2) 0.049(2) 0.109(3) 0.009(2) 0.037(2) -0.0013(15)
C44 0.095(3) 0.047(2) 0.105(3) 0.014(2) 0.042(3) 0.030(2)
C70 0.082(3) 0.072(3) 0.063(2) -0.001(2) 0.001(2) -0.009(2)
C3 0.060(2) 0.0444(19) 0.076(2) 0.0037(17) 0.0239(18) -0.0051(15)
C60 0.171(6) 0.103(4) 0.102(4) 0.039(3) 0.022(4) -0.016(4)
C19 0.061(2) 0.074(3) 0.049(2) -0.0033(17) 0.0096(17) -0.0115(18)
C9 0.063(2) 0.056(2) 0.107(3) 0.007(2) 0.029(2) 0.0266(19)
C29 0.072(3) 0.080(3) 0.100(3) 0.019(2) 0.053(3) 0.012(2)
C51 0.047(2) 0.074(3) 0.082(3) 0.001(2) -0.007(2) 0.0027(18)
C68 0.143(5) 0.092(4) 0.140(5) 0.003(3) 0.072(4) 0.033(3)
C52 0.0324(19) 0.079(3) 0.107(4) 0.001(2) -0.007(2) -0.0009(17)
C55 0.063(2) 0.092(3) 0.065(2) 0.006(2) 0.0162(19) -0.005(2)
C45 0.073(3) 0.076(3) 0.105(3) 0.022(2) 0.033(2) 0.041(2)
C23 0.142(5) 0.151(5) 0.086(4) 0.037(3) 0.022(3) 0.042(4)
C5 0.090(3) 0.0353(19) 0.102(3) 0.0093(19) 0.027(2) 0.0047(19)
C65 0.054(3) 0.054(2) 0.139(4) -0.008(2) -0.017(3) -0.0068(18)
C4 0.084(3) 0.043(2) 0.097(3) 0.0095(19) 0.033(2) -0.0127(19)
C34 0.052(2) 0.086(3) 0.079(3) 0.001(2) -0.0064(19) -0.0060(19)
C69 0.217(7) 0.104(4) 0.109(4) 0.025(3) 0.068(4) 0.063(4)
C28 0.049(2) 0.076(3) 0.140(4) 0.016(3) 0.048(3) 0.0037(19)
C24 0.343(10) 0.131(5) 0.090(4) -0.019(4) 0.049(5) 0.019(5)
C63 0.047(2) 0.066(3) 0.170(5) -0.006(3) 0.046(3) -0.0062(19)
C67 0.090(3) 0.082(3) 0.091(3) 0.018(2) 0.052(3) 0.013(2)
C64 0.037(2) 0.058(3) 0.210(6) -0.010(3) 0.016(3) -0.0068(18)
C31 0.073(3) 0.107(3) 0.065(3) -0.005(2) 0.021(2) 0.001(2)
C36 0.155(5) 0.083(4) 0.136(5) -0.026(3) 0.004(4) -0.009(3)
C56 0.116(4) 0.161(6) 0.105(4) 0.057(4) 0.029(3) 0.010(4)
C57 0.135(5) 0.136(5) 0.125(5) 0.007(4) 0.080(4) 0.038(4)
C32 0.135(5) 0.147(5) 0.106(4) -0.039(4) 0.030(4) 0.001(4)
C35 0.206(7) 0.098(4) 0.083(4) 0.015(3) 0.003(4) -0.011(4)
C72 0.202(7) 0.093(4) 0.127(5) 0.017(3) 0.067(5) -0.021(4)
C33 0.157(6) 0.165(6) 0.113(5) -0.016(4) -0.043(4) 0.071(5)
C71 0.147(5) 0.132(5) 0.113(4) -0.040(4) 0.021(4) -0.023(4)
C59 0.254(8) 0.115(5) 0.090(4) -0.017(3) 0.044(5) 0.051(5)

loop_
_atom_type_symbol
_atom_type_description
_atom_type_scat_dispersion_real
_atom_type_scat_dispersion_imag
_atom_type_scat_source
C C 0.0033 0.0016 'International Tables Vol C Tables 4.2.6.8 and 6.1.1.4'
H H 0.0000 0.0000 'International Tables Vol C Tables 4.2.6.8 and 6.1.1.4'
N N 0.0061 0.0033 'International Tables Vol C Tables 4.2.6.8 and 6.1.1.4'
Ni Ni 0.3393 1.1124 'International Tables Vol C Tables 4.2.6.8 and 6.1.1.4'
O O 0.0106 0.0060 'International Tables Vol C Tables 4.2.6.8 and 6.1.1.4'

loop_
_geom_angle_atom_site_label_1
_geom_angle_atom_site_label_2
_geom_angle_atom_site_label_3
_geom_angle
_geom_angle_site_symmetry_1
_geom_angle_site_symmetry_3
_geom_angle_publ_flag
O1 Ni1 Ni2 41.54(6) . . ?
O1 Ni1 N2 172.36(11) . . ?
O1 Ni1 N1 96.70(9) . . ?
N2 Ni1 Ni2 138.62(7) . . ?
N1 Ni1 Ni2 137.39(7) . . ?
N1 Ni1 N2 83.95(10) . . ?
O2 Ni1 Ni2 41.69(6) . . ?
O2 Ni1 O1 83.23(9) . . ?
O2 Ni1 N2 97.48(9) . . ?
O2 Ni1 N1 169.75(11) . . ?
O1 Ni2 Ni1 41.74(6) . . ?
O1 Ni2 N4 170.57(11) . . ?
O1 Ni2 O2 83.03(9) . . ?
O1 Ni2 N3 97.93(9) . . ?
N4 Ni2 Ni1 137.04(7) . . ?
N4 Ni2 N3 84.15(10) . . ?
O2 Ni2 Ni1 41.30(6) . . ?
O2 Ni2 N4 96.45(9) . . ?
O2 Ni2 N3 170.49(11) . . ?
N3 Ni2 Ni1 138.81(7) . . ?
Ni2 O1 Ni1 96.72(9) . . ?
C12 N2 Ni1 112.92(18) . . ?
C12 N2 C25 118.8(2) . . ?
C25 N2 Ni1 127.92(18) . . ?
C13 N1 Ni1 126.66(17) . . ?
C1 N1 Ni1 113.82(19) . . ?
C1 N1 C13 118.9(2) . . ?
C37 N4 Ni2 113.66(19) . . ?
C37 N4 C61 119.9(2) . . ?
C61 N4 Ni2 126.37(18) . . ?
Ni1 O2 Ni2 97.01(9) . . ?
C46 C47 C48 135.7(3) . . ?
C46 C47 C43 119.9(3) . . ?
C43 C47 C48 104.4(3) . . ?
C48 N3 Ni2 112.53(19) . . ?
C48 N3 C49 119.2(2) . . ?
C49 N3 Ni2 127.86(18) . . ?
C7 C2 C1 104.7(3) . . ?
C3 C2 C7 118.5(3) . . ?
C3 C2 C1 136.7(3) . . ?
N2 C12 C11 136.7(3) . . ?
N2 C12 C1 114.7(2) . . ?
C1 C12 C11 108.5(2) . . ?
N4 C37 C48 114.6(3) . . ?
N4 C37 C38 137.7(3) . . ?
C48 C37 C38 107.7(2) . . ?
C14 C13 N1 119.4(2) . . ?
C14 C13 C18 122.3(3) . . ?
C18 C13 N1 118.3(3) . . ?
C11 C7 C2 113.7(3) . . ?
C6 C7 C2 123.3(3) . . ?
C6 C7 C11 123.0(3) . . ?
C40 C41 C42 121.2(3) . . ?
C13 C14 C15 117.7(3) . . ?
C13 C14 C19 121.2(3) . . ?
C15 C14 C19 121.1(3) . . ?
C11 C10 C9 117.7(3) . . ?
C49 C50 C55 122.5(3) . . ?
C51 C50 C49 116.5(3) . . ?
C51 C50 C55 121.0(3) . . ?
C38 C39 C40 118.8(4) . . ?
C13 C18 C22 120.4(3) . . ?
C17 C18 C13 117.3(3) . . ?
C17 C18 C22 122.3(3) . . ?
C16 C15 C14 120.8(3) . . ?
C7 C11 C12 104.7(2) . . ?
C10 C11 C12 135.7(3) . . ?
C10 C11 C7 119.6(3) . . ?
N3 C48 C47 136.3(3) . . ?
N3 C48 C37 115.0(2) . . ?
C37 C48 C47 108.7(3) . . ?
C50 C49 N3 118.4(3) . . ?
C54 C49 N3 118.2(3) . . ?
C54 C49 C50 123.4(3) . . ?
C49 C54 C58 122.3(3) . . ?
C49 C54 C53 116.1(3) . . ?
C53 C54 C58 121.6(3) . . ?
C66 C61 N4 119.2(3) . . ?
C66 C61 C62 122.4(3) . . ?
C62 C61 N4 118.4(3) . . ?
C25 C26 C27 116.4(4) . . ?
C25 C26 C34 121.5(3) . . ?
C27 C26 C34 122.1(3) . . ?
C16 C17 C18 121.1(3) . . ?
C26 C25 N2 118.5(3) . . ?
C26 C25 C30 123.1(3) . . ?
C30 C25 N2 118.4(3) . . ?
C15 C16 C17 120.7(3) . . ?
C9 C8 C6 121.1(3) . . ?
C41 C40 C39 122.1(4) . . ?
C25 C30 C31 121.7(3) . . ?
C29 C30 C25 117.0(3) . . ?
C29 C30 C31 121.3(4) . . ?
C39 C38 C37 135.7(3) . . ?
C39 C38 C43 119.5(3) . . ?
C43 C38 C37 104.8(3) . . ?
C54 C58 C60 112.4(4) . . ?
C59 C58 C54 110.9(4) . . ?
C59 C58 C60 111.8(4) . . ?
C43 C42 C41 115.5(3) . . ?
C44 C42 C41 128.5(4) . . ?
C44 C42 C43 116.0(4) . . ?
C23 C22 C18 111.6(4) . . ?
C24 C22 C18 112.3(4) . . ?
C24 C22 C23 112.3(5) . . ?
C47 C46 C45 117.2(4) . . ?
C61 C66 C70 121.9(3) . . ?
C61 C66 C65 117.8(4) . . ?
C65 C66 C70 120.2(4) . . ?
C52 C53 C54 121.5(3) . . ?
N1 C1 C2 137.3(3) . . ?
N1 C1 C12 114.4(3) . . ?
C12 C1 C2 108.3(2) . . ?
C7 C6 C8 115.7(3) . . ?
C7 C6 C5 116.0(3) . . ?
C5 C6 C8 128.3(3) . . ?
C47 C43 C38 114.3(3) . . ?
C42 C43 C47 122.8(3) . . ?
C42 C43 C38 122.8(3) . . ?
C28 C27 C26 121.0(4) . . ?
C61 C62 C67 120.8(3) . . ?
C63 C62 C61 117.2(4) . . ?
C63 C62 C67 122.0(4) . . ?
C45 C44 C42 121.4(4) . . ?
C72 C70 C66 109.5(4) . . ?
C71 C70 C66 113.9(4) . . ?
C71 C70 C72 112.1(4) . . ?
C2 C3 C4 118.6(3) . . ?
C14 C19 C20 110.6(3) . . ?
C14 C19 C21 113.1(3) . . ?
C20 C19 C21 110.2(3) . . ?
C8 C9 C10 122.9(3) . . ?
C28 C29 C30 121.2(4) . . ?
C52 C51 C50 121.7(4) . . ?
C51 C52 C53 120.8(3) . . ?
C50 C55 C56 113.6(3) . . ?
C57 C55 C50 110.0(4) . . ?
C57 C55 C56 110.9(4) . . ?
C44 C45 C46 122.6(4) . . ?
C4 C5 C6 121.1(3) . . ?
C64 C65 C66 119.5(5) . . ?
C5 C4 C3 122.4(3) . . ?
C26 C34 C36 114.1(4) . . ?
C26 C34 C35 111.5(4) . . ?
C36 C34 C35 110.4(4) . . ?
C29 C28 C27 121.4(4) . . ?
C64 C63 C62 121.2(4) . . ?
C62 C67 C68 114.0(4) . . ?
C62 C67 C69 112.4(4) . . ?
C69 C67 C68 111.4(4) . . ?
C63 C64 C65 121.9(4) . . ?
C30 C31 C33 109.9(4) . . ?
C32 C31 C30 113.9(4) . . ?
C32 C31 C33 109.3(4) . . ?

loop_
_geom_bond_atom_site_label_1
_geom_bond_atom_site_label_2
_geom_bond_distance
_geom_bond_site_symmetry_2
_geom_bond_publ_flag
Ni1 Ni2 2.6863(5) . ?
Ni1 O1 1.8006(19) . ?
Ni1 N2 1.906(2) . ?
Ni1 N1 1.887(2) . ?
Ni1 O2 1.786(2) . ?
Ni2 O1 1.794(2) . ?
Ni2 N4 1.892(2) . ?
Ni2 O2 1.8001(19) . ?
Ni2 N3 1.902(2) . ?
N2 C12 1.304(4) . ?
N2 C25 1.438(3) . ?
N1 C13 1.438(3) . ?
N1 C1 1.301(4) . ?
N4 C37 1.291(4) . ?
N4 C61 1.437(4) . ?
C47 C48 1.472(4) . ?
C47 C46 1.371(4) . ?
C47 C43 1.411(4) . ?
N3 C48 1.304(4) . ?
N3 C49 1.451(3) . ?
C2 C7 1.424(4) . ?
C2 C1 1.465(4) . ?
C2 C3 1.366(4) . ?
C12 C11 1.466(4) . ?
C12 C1 1.452(4) . ?
C37 C48 1.453(4) . ?
C37 C38 1.475(4) . ?
C13 C14 1.388(4) . ?
C13 C18 1.399(4) . ?
C7 C11 1.418(4) . ?
C7 C6 1.401(4) . ?
C41 C40 1.367(6) . ?
C41 C42 1.421(5) . ?
C14 C15 1.390(4) . ?
C14 C19 1.519(5) . ?
C10 C11 1.374(4) . ?
C10 C9 1.412(5) . ?
C50 C49 1.401(4) . ?
C50 C51 1.392(5) . ?
C50 C55 1.517(5) . ?
C39 C40 1.404(5) . ?
C39 C38 1.366(4) . ?
C18 C17 1.385(5) . ?
C18 C22 1.523(5) . ?
C15 C16 1.365(5) . ?
C49 C54 1.392(4) . ?
C54 C58 1.503(5) . ?
C54 C53 1.408(5) . ?
C61 C66 1.384(5) . ?
C61 C62 1.397(5) . ?
C26 C25 1.394(4) . ?
C26 C27 1.408(5) . ?
C26 C34 1.496(5) . ?
C17 C16 1.369(5) . ?
C25 C30 1.398(5) . ?
C8 C6 1.416(5) . ?
C8 C9 1.364(5) . ?
C30 C29 1.393(5) . ?
C30 C31 1.521(5) . ?
C38 C43 1.415(4) . ?
C58 C60 1.508(6) . ?
C58 C59 1.500(6) . ?
C42 C43 1.408(4) . ?
C42 C44 1.400(5) . ?
C22 C23 1.495(6) . ?
C22 C24 1.449(7) . ?
C20 C19 1.523(5) . ?
C46 C45 1.426(5) . ?
C66 C70 1.521(6) . ?
C66 C65 1.393(5) . ?
C53 C52 1.359(5) . ?
C6 C5 1.404(5) . ?
C27 C28 1.362(6) . ?
C21 C19 1.523(5) . ?
C62 C63 1.383(5) . ?
C62 C67 1.510(6) . ?
C44 C45 1.358(6) . ?
C70 C72 1.516(6) . ?
C70 C71 1.508(6) . ?
C3 C4 1.414(5) . ?
C29 C28 1.354(6) . ?
C51 C52 1.358(6) . ?
C68 C67 1.523(6) . ?
C55 C56 1.519(6) . ?
C55 C57 1.515(6) . ?
C5 C4 1.361(5) . ?
C65 C64 1.379(7) . ?
C34 C36 1.516(6) . ?
C34 C35 1.516(6) . ?
C69 C67 1.518(6) . ?
C63 C64 1.338(7) . ?
C31 C32 1.513(6) . ?
C31 C33 1.525(7) . ?

loop_
_smtbx_masks_void_nr
_smtbx_masks_void_average_x
_smtbx_masks_void_average_y
_smtbx_masks_void_average_z
_smtbx_masks_void_volume
_smtbx_masks_void_count_electrons
_smtbx_masks_void_content
1 -0.871 0.000 0.000 775.7 138.4 ?
2 0.000 0.000 0.500 70.9 0.0 ?
3 -0.139 0.500 0.500 775.7 138.4 ?
4 0.129 0.221 0.355 26.5 0.0 ?
5 0.371 0.721 0.145 26.5 0.0 ?
6 0.500 0.500 0.000 70.9 0.0 ?
7 0.629 0.279 0.855 26.5 0.0 ?
8 0.871 0.779 0.645 26.5 0.0 ?
